data_2108940
loop_
_publ_author_name
'Hasija, Avantika'
'Som, Shubham'
'Chopra, Deepak'

_publ_section_title
;
 Investigation of crystal structures, energetics and isostructurality in
 halogen-substituted phosphoramidates
;
_journal_issue 2
_journal_name_full 'Acta Crystallographica Section B'
_journal_page_first
;
;
_journal_paper_doi 10.1107/S2052520622000889
_journal_volume 78
_journal_year 2022
_chemical_formula_moiety 'C18 H15 F N O3 P'
_chemical_formula_sum 'C18 H15 F N O3 P'
_chemical_formula_weight 343.28
_space_group_crystal_system triclinic
_space_group_IT_number 2
_space_group_name_Hall '-P 1'
_space_group_name_H-M_alt 'P -1'
_atom_sites_solution_hydrogens mixed
_atom_sites_solution_primary dual
_audit_creation_date 2022-01-21
_audit_creation_method
;
Olex2 1.3
(compiled 2020.11.12 svn.r5f609507 for OlexSys, GUI svn.r6408)
;
_cell_angle_alpha 86.225(3)
_cell_angle_beta 90.171(3)
_cell_angle_gamma 91.354(3)
_cell_formula_units_Z 4
_cell_length_a 10.1285(7)
_cell_length_b 9.1480(7)
_cell_length_c 17.8798(14)
_cell_measurement_reflns_used 9947
_cell_measurement_temperature 100
_cell_measurement_theta_max 30.06
_cell_measurement_theta_min 2.44
_cell_volume 1652.6(2)
_computing_cell_refinement 'Bruker SAINT'
_computing_data_collection 'Bruker APEX2'
_computing_data_reduction 'Bruker SAINT'
_computing_molecular_graphics 'Olex2 1.3 (Dolomanov et al., 2009)'
_computing_publication_material 'Olex2 1.3 (Dolomanov et al., 2009)'
_computing_structure_refinement 'SHELXL 2018/3 (Sheldrick, 2015)'
_diffrn_ambient_temperature 100
_diffrn_measured_fraction_theta_full 0.997
_diffrn_measured_fraction_theta_max 0.983
_diffrn_measurement_device_type 'Bruker D8 Venture'
_diffrn_measurement_method '\f and \w scans'
_diffrn_radiation_type MoK\a
_diffrn_radiation_wavelength 0.71073
_diffrn_reflns_av_unetI/netI 0.0839
_diffrn_reflns_Laue_measured_fraction_full 0.997
_diffrn_reflns_Laue_measured_fraction_max 0.983
_diffrn_reflns_limit_h_max 14
_diffrn_reflns_limit_h_min -14
_diffrn_reflns_limit_k_max 12
_diffrn_reflns_limit_k_min -12
_diffrn_reflns_limit_l_max 25
_diffrn_reflns_limit_l_min -20
_diffrn_reflns_number 9620
_diffrn_reflns_point_group_measured_fraction_full 0.997
_diffrn_reflns_point_group_measured_fraction_max 0.983
_diffrn_reflns_theta_full 25.242
_diffrn_reflns_theta_max 30.186
_diffrn_reflns_theta_min 2.232
_exptl_absorpt_coefficient_mu 0.192
_exptl_absorpt_correction_T_max 0.7460
_exptl_absorpt_correction_T_min 0.5969
_exptl_absorpt_correction_type multi-scan
_exptl_absorpt_process_details SADABS-2014/2
_exptl_crystal_colour 'clear colourless'
_exptl_crystal_colour_lustre clear
_exptl_crystal_colour_primary colourless
_exptl_crystal_density_diffrn 1.380
_exptl_crystal_description block
_exptl_crystal_F_000 712
_exptl_crystal_size_max 0.316
_exptl_crystal_size_mid 0.254
_exptl_crystal_size_min 0.068
_refine_diff_density_max 0.776
_refine_diff_density_min -0.686
_refine_diff_density_rms 0.099
_refine_ls_extinction_method none
_refine_ls_goodness_of_fit_ref 1.025
_refine_ls_hydrogen_treatment mixed
_refine_ls_matrix_type full
_refine_ls_number_parameters 442
_refine_ls_number_reflns 9620
_refine_ls_number_restraints 0
_refine_ls_restrained_S_all 1.025
_refine_ls_R_factor_all 0.1305
_refine_ls_R_factor_gt 0.0761
_refine_ls_shift/su_max 0.001
_refine_ls_shift/su_mean 0.000
_refine_ls_structure_factor_coef Fsqd
_refine_ls_weighting_details 'w=1/[\s^2^(Fo^2^)+(0.1157P)^2^+1.3293P] where P=(Fo^2^+2Fc^2^)/3'
_refine_ls_weighting_scheme calc
_refine_ls_wR_factor_gt 0.1902
_refine_ls_wR_factor_ref 0.2262
_reflns_Friedel_coverage 0.000
_reflns_number_gt 6078
_reflns_number_total 9620
_reflns_threshold_expression 'I > 2\s(I)'
_cod_data_source_file aw5064sup1.cif
_cod_data_source_block 4F
_cod_database_code 2108940
_shelx_shelxl_version_number 2018/3
_shelx_space_group_comment
;
The symmetry employed for this shelxl refinement is uniquely defined
by the following loop, which should always be used as a source of
symmetry information in preference to the above space-group names.
They are only intended as comments.
;
_shelx_estimated_absorpt_t_max 0.987
_shelx_estimated_absorpt_t_min 0.942
_olex2_refinement_description
;
1. Twinned data refinement
 Scales: 0.862(3)
 0.138(3)
2. Fixed Uiso
 At 1.2 times of:
  All C(H) groups
3.a Aromatic/amide H refined with riding coordinates:
 C18(H18), C24(H24), C32(H32), C2(H2A), C17(H17), C36(H36), C23(H23), C33(H33),
  C14(H14), C6(H6), C35(H35), C26(H26), C15(H15), C8(H8), C20(H20), C30(H30),
 C29(H29), C3(H3), C12(H12), C5(H5), C9(H9), C28(H28), C27(H27), C22(H22),
 C4(H4), C10(H10), C11(H11), C21(H21)
;
_olex2_submission_special_instructions 'No special instructions were received'

loop_
_space_group_symop_operation_xyz
'x, y, z'
'-x, -y, -z'

loop_
_atom_site_label
_atom_site_type_symbol
_atom_site_fract_x
_atom_site_fract_y
_atom_site_fract_z
_atom_site_U_iso_or_equiv
_atom_site_adp_type
_atom_site_occupancy
_atom_site_site_symmetry_order
_atom_site_calc_flag
_atom_site_refinement_flags_posn
_atom_site_refinement_flags_adp
_atom_site_refinement_flags_occupancy
_atom_site_disorder_assembly
_atom_site_disorder_group
P2 P 0.69864(7) 1.05048(8) 0.54953(4) 0.02457(19) Uani 1 1 d . . . . .
P1 P 0.69511(7) 0.45152(7) 0.05533(4) 0.02266(18) Uani 1 1 d . . . . .
F1 F 0.9289(2) 1.1347(2) 0.08679(12) 0.0433(5) Uani 1 1 d . . . . .
F2 F 0.9400(2) 0.3743(2) 0.57970(12) 0.0445(5) Uani 1 1 d . . . . .
O4 O 0.82886(19) 1.0784(2) 0.50176(12) 0.0268(4) Uani 1 1 d . . . . .
O1 O 0.82725(19) 0.4274(2) 0.01138(11) 0.0254(4) Uani 1 1 d . . . . .
O3 O 0.58649(19) 0.3492(2) 0.03905(12) 0.0268(4) Uani 1 1 d . . . . .
O5 O 0.76597(19) 1.0697(2) 0.62820(12) 0.0277(5) Uani 1 1 d . . . . .
O2 O 0.75788(19) 0.4323(2) 0.13606(12) 0.0269(4) Uani 1 1 d . . . . .
O6 O 0.5905(2) 1.1500(2) 0.52999(13) 0.0308(5) Uani 1 1 d . . . . .
N2 N 0.6516(2) 0.8797(3) 0.54570(15) 0.0266(5) Uani 1 1 d . . . . .
N1 N 0.6520(2) 0.6207(3) 0.04067(15) 0.0257(5) Uani 1 1 d . . . . .
C18 C 0.6638(3) 0.8834(3) 0.04306(16) 0.0250(6) Uani 1 1 d . . . . .
H18 H 0.573403 0.885286 0.028864 0.030 Uiso 1 1 calc R U . . .
C1 C 0.8271(3) 0.4407(3) -0.06719(17) 0.0251(6) Uani 1 1 d . . . . .
C24 C 0.8972(3) 0.9336(3) 0.40303(17) 0.0273(6) Uani 1 1 d . . . . .
H24 H 0.940131 0.870268 0.439110 0.033 Uiso 1 1 calc R U . . .
C32 C 0.6739(3) 0.6214(3) 0.53320(17) 0.0277(6) Uani 1 1 d . . . . .
H32 H 0.587133 0.618988 0.512933 0.033 Uiso 1 1 calc R U . . .
C13 C 0.7263(3) 0.7498(3) 0.05242(15) 0.0217(5) Uani 1 1 d . . . . .
C31 C 0.7282(3) 0.7534(3) 0.55473(16) 0.0226(6) Uani 1 1 d . . . . .
C19 C 0.8278(3) 1.0517(3) 0.42543(17) 0.0263(6) Uani 1 1 d . . . . .
C25 C 0.7014(3) 1.0327(3) 0.69613(18) 0.0297(7) Uani 1 1 d . . . . .
C2 C 0.8942(3) 0.5591(3) -0.10250(19) 0.0314(7) Uani 1 1 d . . . . .
H2A H 0.933886 0.632611 -0.074102 0.038 Uiso 1 1 calc R U . . .
C7 C 0.6895(3) 0.4678(3) 0.20080(17) 0.0278(6) Uani 1 1 d . . . . .
C16 C 0.8619(3) 1.0077(3) 0.07452(17) 0.0288(6) Uani 1 1 d . . . . .
C17 C 0.7310(3) 1.0141(3) 0.05405(17) 0.0297(6) Uani 1 1 d . . . . .
H17 H 0.688025 1.105233 0.047649 0.036 Uiso 1 1 calc R U . . .
C36 C 0.8559(3) 0.7553(3) 0.58528(17) 0.0261(6) Uani 1 1 d . . . . .
H36 H 0.893514 0.844142 0.601263 0.031 Uiso 1 1 calc R U . . .
C23 C 0.9034(3) 0.9088(4) 0.32815(19) 0.0358(7) Uani 1 1 d . . . . .
H23 H 0.951653 0.828590 0.312348 0.043 Uiso 1 1 calc R U . . .
C33 C 0.7448(3) 0.4929(3) 0.54093(18) 0.0323(7) Uani 1 1 d . . . . .
H33 H 0.707722 0.402999 0.526050 0.039 Uiso 1 1 calc R U . . .
C14 C 0.8589(3) 0.7473(3) 0.07333(19) 0.0294(7) Uani 1 1 d . . . . .
H14 H 0.902710 0.656725 0.080479 0.035 Uiso 1 1 calc R U . . .
C34 C 0.8698(3) 0.4995(3) 0.57063(18) 0.0309(7) Uani 1 1 d . . . . .
C6 C 0.7660(3) 0.3337(4) -0.10731(19) 0.0375(8) Uani 1 1 d . . . . .
H6 H 0.719278 0.253541 -0.082312 0.045 Uiso 1 1 calc R U . . .
C35 C 0.9274(3) 0.6274(3) 0.59217(18) 0.0306(7) Uani 1 1 d . . . . .
H35 H 1.014835 0.628473 0.611504 0.037 Uiso 1 1 calc R U . . .
C26 C 0.5743(3) 1.0770(4) 0.7096(2) 0.0416(9) Uani 1 1 d . . . . .
H26 H 0.525706 1.130119 0.671708 0.050 Uiso 1 1 calc R U . . .
C15 C 0.9269(3) 0.8790(3) 0.08367(18) 0.0310(7) Uani 1 1 d . . . . .
H15 H 1.017724 0.878890 0.096997 0.037 Uiso 1 1 calc R U . . .
C8 C 0.5617(3) 0.4174(4) 0.2148(2) 0.0405(8) Uani 1 1 d . . . . .
H8 H 0.515489 0.361386 0.179823 0.049 Uiso 1 1 calc R U . . .
C20 C 0.7639(4) 1.1455(4) 0.3738(2) 0.0402(8) Uani 1 1 d . . . . .
H20 H 0.716739 1.226521 0.389554 0.048 Uiso 1 1 calc R U . . .
C30 C 0.7734(4) 0.9546(4) 0.7510(2) 0.0422(8) Uani 1 1 d . . . . .
H30 H 0.860337 0.924638 0.740906 0.051 Uiso 1 1 calc R U . . .
C29 C 0.7169(4) 0.9212(4) 0.8201(2) 0.0494(10) Uani 1 1 d . . . . .
H29 H 0.765613 0.868903 0.858244 0.059 Uiso 1 1 calc R U . . .
C3 C 0.9024(4) 0.5687(4) -0.1793(2) 0.0409(8) Uani 1 1 d . . . . .
H3 H 0.949602 0.648421 -0.204309 0.049 Uiso 1 1 calc R U . . .
C12 C 0.7583(4) 0.5482(4) 0.2509(2) 0.0456(9) Uani 1 1 d . . . . .
H12 H 0.845885 0.582346 0.240132 0.055 Uiso 1 1 calc R U . . .
C5 C 0.7745(4) 0.3462(5) -0.1841(2) 0.0497(10) Uani 1 1 d . . . . .
H5 H 0.733406 0.273811 -0.212580 0.060 Uiso 1 1 calc R U . . .
C9 C 0.5030(4) 0.4504(5) 0.2809(2) 0.0492(9) Uani 1 1 d . . . . .
H9 H 0.415284 0.416510 0.291512 0.059 Uiso 1 1 calc R U . . .
C28 C 0.5893(4) 0.9635(5) 0.8345(2) 0.0490(9) Uani 1 1 d . . . . .
H28 H 0.550017 0.938584 0.881901 0.059 Uiso 1 1 calc R U . . .
C27 C 0.5197(4) 1.0419(5) 0.7796(2) 0.0523(11) Uani 1 1 d . . . . .
H27 H 0.432994 1.072363 0.789920 0.063 Uiso 1 1 calc R U . . .
C22 C 0.8401(4) 0.9998(5) 0.2760(2) 0.0475(9) Uani 1 1 d . . . . .
H22 H 0.843874 0.981721 0.224311 0.057 Uiso 1 1 calc R U . . .
C4 C 0.8423(4) 0.4630(5) -0.2203(2) 0.0522(10) Uani 1 1 d . . . . .
H4 H 0.847591 0.470615 -0.273468 0.063 Uiso 1 1 calc R U . . .
C10 C 0.5695(4) 0.5319(5) 0.3317(2) 0.0508(10) Uani 1 1 d . . . . .
H10 H 0.527381 0.555777 0.376561 0.061 Uiso 1 1 calc R U . . .
C11 C 0.6983(5) 0.5785(5) 0.3169(2) 0.0557(11) Uani 1 1 d . . . . .
H11 H 0.745642 0.631838 0.352576 0.067 Uiso 1 1 calc R U . . .
C21 C 0.7707(4) 1.1181(5) 0.2988(2) 0.0550(11) Uani 1 1 d . . . . .
H21 H 0.727461 1.180802 0.262595 0.066 Uiso 1 1 calc R U . . .
H1 H 0.582(4) 0.627(4) 0.0195(19) 0.031(9) Uiso 1 1 d . . . . .
H2 H 0.579(4) 0.874(4) 0.526(2) 0.048(12) Uiso 1 1 d . . . . .

loop_
_atom_site_aniso_label
_atom_site_aniso_U_11
_atom_site_aniso_U_22
_atom_site_aniso_U_33
_atom_site_aniso_U_23
_atom_site_aniso_U_13
_atom_site_aniso_U_12
P2 0.0161(3) 0.0183(3) 0.0399(4) -0.0078(3) -0.0086(3) -0.0007(3)
P1 0.0160(3) 0.0168(3) 0.0356(4) -0.0044(3) -0.0088(3) 0.0030(2)
F1 0.0485(12) 0.0232(9) 0.0583(13) -0.0077(8) -0.0023(10) -0.0145(8)
F2 0.0499(13) 0.0254(10) 0.0589(13) -0.0027(9) -0.0016(10) 0.0157(9)
O4 0.0181(9) 0.0242(10) 0.0387(12) -0.0080(8) -0.0081(8) -0.0031(8)
O1 0.0167(9) 0.0246(10) 0.0356(11) -0.0052(8) -0.0090(8) 0.0049(8)
O3 0.0183(9) 0.0182(9) 0.0440(12) -0.0043(8) -0.0109(9) 0.0008(7)
O5 0.0197(10) 0.0265(10) 0.0376(12) -0.0090(9) -0.0058(9) -0.0013(8)
O2 0.0184(10) 0.0272(10) 0.0356(11) -0.0059(8) -0.0095(8) 0.0047(8)
O6 0.0198(10) 0.0207(10) 0.0529(14) -0.0090(9) -0.0126(9) 0.0023(8)
N2 0.0158(11) 0.0192(12) 0.0455(15) -0.0081(10) -0.0085(11) -0.0015(9)
N1 0.0154(11) 0.0191(11) 0.0431(15) -0.0052(10) -0.0112(11) 0.0031(9)
C18 0.0259(14) 0.0209(13) 0.0283(14) -0.0015(11) -0.0043(11) 0.0041(11)
C1 0.0187(13) 0.0217(13) 0.0358(16) -0.0072(11) -0.0074(11) 0.0046(10)
C24 0.0188(13) 0.0275(15) 0.0350(16) 0.0015(12) -0.0091(12) -0.0005(11)
C32 0.0265(14) 0.0220(14) 0.0350(16) -0.0060(11) -0.0018(12) -0.0034(11)
C13 0.0207(13) 0.0195(13) 0.0254(14) -0.0043(10) -0.0026(11) 0.0038(10)
C31 0.0196(13) 0.0197(13) 0.0287(14) -0.0038(10) -0.0018(11) -0.0009(10)
C19 0.0165(12) 0.0234(14) 0.0382(16) 0.0006(11) -0.0082(11) -0.0037(10)
C25 0.0234(14) 0.0265(15) 0.0405(17) -0.0125(13) -0.0038(13) -0.0019(11)
C2 0.0213(14) 0.0247(15) 0.0481(19) -0.0019(13) -0.0086(13) 0.0028(11)
C7 0.0239(14) 0.0230(14) 0.0363(16) -0.0007(12) -0.0041(12) 0.0014(11)
C16 0.0338(16) 0.0200(13) 0.0326(16) -0.0055(11) 0.0030(13) -0.0067(12)
C17 0.0373(17) 0.0177(13) 0.0339(16) 0.0002(11) -0.0021(13) 0.0033(12)
C36 0.0199(13) 0.0225(14) 0.0361(16) -0.0037(11) -0.0052(12) -0.0009(11)
C23 0.0297(16) 0.0403(18) 0.0375(18) -0.0036(14) -0.0024(14) -0.0008(14)
C33 0.0368(17) 0.0212(14) 0.0394(17) -0.0066(12) -0.0005(14) -0.0021(12)
C14 0.0185(13) 0.0202(14) 0.0504(19) -0.0093(12) -0.0069(13) 0.0035(11)
C34 0.0380(17) 0.0174(13) 0.0373(17) 0.0005(11) 0.0059(14) 0.0080(12)
C6 0.0380(18) 0.0338(17) 0.0412(18) -0.0107(14) -0.0014(15) -0.0080(14)
C35 0.0235(15) 0.0302(16) 0.0376(17) 0.0016(13) -0.0029(13) 0.0041(12)
C26 0.0241(16) 0.061(2) 0.0422(19) -0.0208(17) -0.0089(14) 0.0081(15)
C15 0.0211(14) 0.0312(16) 0.0417(18) -0.0114(13) -0.0026(13) -0.0039(12)
C8 0.0245(16) 0.054(2) 0.0434(19) -0.0053(16) -0.0111(14) -0.0011(15)
C20 0.0377(19) 0.0314(17) 0.051(2) 0.0048(15) -0.0112(16) 0.0050(14)
C30 0.0399(19) 0.0415(19) 0.045(2) -0.0010(15) 0.0079(16) 0.0134(16)
C29 0.061(3) 0.043(2) 0.044(2) 0.0026(16) 0.0079(19) 0.0123(19)
C3 0.0340(18) 0.042(2) 0.045(2) 0.0053(15) -0.0001(15) 0.0021(15)
C12 0.044(2) 0.047(2) 0.047(2) -0.0151(16) 0.0049(17) -0.0184(17)
C5 0.057(2) 0.055(2) 0.039(2) -0.0193(17) -0.0029(18) -0.0116(19)
C9 0.0282(18) 0.072(3) 0.046(2) 0.0043(19) 0.0001(16) -0.0017(18)
C28 0.043(2) 0.058(2) 0.046(2) -0.0123(18) 0.0087(18) -0.0061(18)
C27 0.0251(17) 0.085(3) 0.050(2) -0.027(2) 0.0011(16) 0.0017(18)
C22 0.050(2) 0.063(3) 0.0290(18) 0.0037(16) -0.0082(16) -0.0007(19)
C4 0.052(2) 0.075(3) 0.0287(18) -0.0016(18) -0.0040(17) 0.002(2)
C10 0.054(2) 0.057(2) 0.042(2) -0.0051(18) 0.0127(18) -0.001(2)
C11 0.069(3) 0.055(2) 0.044(2) -0.0158(18) 0.010(2) -0.022(2)
C21 0.060(3) 0.057(3) 0.046(2) 0.0164(18) -0.0193(19) 0.012(2)

loop_
_atom_type_symbol
_atom_type_description
_atom_type_scat_dispersion_real
_atom_type_scat_dispersion_imag
_atom_type_scat_source
C C 0.0033 0.0016 'International Tables Vol C Tables 4.2.6.8 and 6.1.1.4'
H H 0.0000 0.0000 'International Tables Vol C Tables 4.2.6.8 and 6.1.1.4'
F F 0.0171 0.0103 'International Tables Vol C Tables 4.2.6.8 and 6.1.1.4'
N N 0.0061 0.0033 'International Tables Vol C Tables 4.2.6.8 and 6.1.1.4'
O O 0.0106 0.0060 'International Tables Vol C Tables 4.2.6.8 and 6.1.1.4'
P P 0.1023 0.0942 'International Tables Vol C Tables 4.2.6.8 and 6.1.1.4'

loop_
_geom_angle_atom_site_label_1
_geom_angle_atom_site_label_2
_geom_angle_atom_site_label_3
_geom_angle
_geom_angle_site_symmetry_1
_geom_angle_site_symmetry_3
_geom_angle_publ_flag
O4 P2 N2 108.85(12) . . ?
O5 P2 O4 95.90(11) . . ?
O5 P2 N2 108.41(13) . . ?
O6 P2 O4 115.38(13) . . ?
O6 P2 O5 115.64(12) . . ?
O6 P2 N2 111.49(12) . . ?
O1 P1 N1 109.31(12) . . ?
O3 P1 O1 114.47(11) . . ?
O3 P1 O2 116.32(12) . . ?
O3 P1 N1 111.56(12) . . ?
O2 P1 O1 95.80(11) . . ?
O2 P1 N1 108.23(12) . . ?
C19 O4 P2 119.55(17) . . ?
C1 O1 P1 119.47(17) . . ?
C25 O5 P2 122.70(18) . . ?
C7 O2 P1 122.18(18) . . ?
P2 N2 H2 110(3) . . ?
C31 N2 P2 128.6(2) . . ?
C31 N2 H2 119(3) . . ?
P1 N1 H1 112(3) . . ?
C13 N1 P1 128.6(2) . . ?
C13 N1 H1 119(3) . . ?
C13 C18 H18 119.4 . . ?
C17 C18 H18 119.4 . . ?
C17 C18 C13 121.2(3) . . ?
C2 C1 O1 118.1(3) . . ?
C2 C1 C6 121.7(3) . . ?
C6 C1 O1 120.1(3) . . ?
C19 C24 H24 120.3 . . ?
C23 C24 H24 120.3 . . ?
C23 C24 C19 119.4(3) . . ?
C31 C32 H32 119.5 . . ?
C33 C32 H32 119.5 . . ?
C33 C32 C31 121.0(3) . . ?
C18 C13 N1 118.4(2) . . ?
C18 C13 C14 119.3(3) . . ?
C14 C13 N1 122.3(2) . . ?
C32 C31 N2 118.4(2) . . ?
C32 C31 C36 119.0(3) . . ?
C36 C31 N2 122.6(2) . . ?
C24 C19 O4 118.0(3) . . ?
C24 C19 C20 121.3(3) . . ?
C20 C19 O4 120.6(3) . . ?
C26 C25 O5 121.9(3) . . ?
C26 C25 C30 121.4(3) . . ?
C30 C25 O5 116.6(3) . . ?
C1 C2 H2A 120.6 . . ?
C3 C2 C1 118.9(3) . . ?
C3 C2 H2A 120.6 . . ?
C8 C7 O2 121.4(3) . . ?
C12 C7 O2 116.8(3) . . ?
C12 C7 C8 121.7(3) . . ?
F1 C16 C17 118.8(3) . . ?
F1 C16 C15 118.7(3) . . ?
C15 C16 C17 122.6(3) . . ?
C18 C17 H17 121.0 . . ?
C16 C17 C18 118.0(3) . . ?
C16 C17 H17 121.0 . . ?
C31 C36 H36 120.0 . . ?
C35 C36 C31 120.0(3) . . ?
C35 C36 H36 120.0 . . ?
C24 C23 H23 119.9 . . ?
C24 C23 C22 120.3(3) . . ?
C22 C23 H23 119.9 . . ?
C32 C33 H33 120.9 . . ?
C34 C33 C32 118.3(3) . . ?
C34 C33 H33 120.9 . . ?
C13 C14 H14 120.3 . . ?
C13 C14 C15 119.4(3) . . ?
C15 C14 H14 120.3 . . ?
F2 C34 C33 119.1(3) . . ?
F2 C34 C35 118.3(3) . . ?
C35 C34 C33 122.7(3) . . ?
C1 C6 H6 120.8 . . ?
C5 C6 C1 118.4(3) . . ?
C5 C6 H6 120.8 . . ?
C36 C35 H35 120.5 . . ?
C34 C35 C36 119.0(3) . . ?
C34 C35 H35 120.5 . . ?
C25 C26 H26 120.8 . . ?
C27 C26 C25 118.4(4) . . ?
C27 C26 H26 120.8 . . ?
C16 C15 C14 119.5(3) . . ?
C16 C15 H15 120.2 . . ?
C14 C15 H15 120.2 . . ?
C7 C8 H8 120.8 . . ?
C9 C8 C7 118.3(3) . . ?
C9 C8 H8 120.8 . . ?
C19 C20 H20 120.8 . . ?
C21 C20 C19 118.3(3) . . ?
C21 C20 H20 120.8 . . ?
C25 C30 H30 120.4 . . ?
C29 C30 C25 119.1(3) . . ?
C29 C30 H30 120.4 . . ?
C30 C29 H29 119.8 . . ?
C30 C29 C28 120.3(4) . . ?
C28 C29 H29 119.8 . . ?
C2 C3 H3 119.9 . . ?
C2 C3 C4 120.3(3) . . ?
C4 C3 H3 119.9 . . ?
C7 C12 H12 120.5 . . ?
C7 C12 C11 119.0(3) . . ?
C11 C12 H12 120.5 . . ?
C6 C5 H5 119.6 . . ?
C6 C5 C4 120.7(3) . . ?
C4 C5 H5 119.6 . . ?
C8 C9 H9 119.5 . . ?
C10 C9 C8 121.1(3) . . ?
C10 C9 H9 119.5 . . ?
C29 C28 H28 120.1 . . ?
C27 C28 C29 119.8(4) . . ?
C27 C28 H28 120.1 . . ?
C26 C27 H27 119.5 . . ?
C28 C27 C26 121.0(3) . . ?
C28 C27 H27 119.5 . . ?
C23 C22 H22 120.0 . . ?
C23 C22 C21 120.0(3) . . ?
C21 C22 H22 120.0 . . ?
C3 C4 C5 120.0(3) . . ?
C3 C4 H4 120.0 . . ?
C5 C4 H4 120.0 . . ?
C9 C10 H10 120.3 . . ?
C9 C10 C11 119.4(4) . . ?
C11 C10 H10 120.3 . . ?
C12 C11 C10 120.5(4) . . ?
C12 C11 H11 119.8 . . ?
C10 C11 H11 119.8 . . ?
C20 C21 C22 120.7(3) . . ?
C20 C21 H21 119.7 . . ?
C22 C21 H21 119.7 . . ?

loop_
_geom_bond_atom_site_label_1
_geom_bond_atom_site_label_2
_geom_bond_distance
_geom_bond_site_symmetry_2
_geom_bond_publ_flag
P2 O4 1.580(2) . ?
P2 O5 1.580(2) . ?
P2 O6 1.467(2) . ?
P2 N2 1.628(2) . ?
P1 O1 1.581(2) . ?
P1 O3 1.4684(19) . ?
P1 O2 1.576(2) . ?
P1 N1 1.623(2) . ?
F1 C16 1.362(3) . ?
F2 C34 1.363(3) . ?
O4 C19 1.402(4) . ?
O1 C1 1.402(4) . ?
O5 C25 1.399(4) . ?
O2 C7 1.410(4) . ?
N2 C31 1.407(4) . ?
N2 H2 0.82(4) . ?
N1 C13 1.413(3) . ?
N1 H1 0.80(4) . ?
C18 H18 0.9500 . ?
C18 C13 1.390(4) . ?
C18 C17 1.386(4) . ?
C1 C2 1.382(4) . ?
C1 C6 1.385(4) . ?
C24 H24 0.9500 . ?
C24 C19 1.384(4) . ?
C24 C23 1.375(4) . ?
C32 H32 0.9500 . ?
C32 C31 1.392(4) . ?
C32 C33 1.390(4) . ?
C13 C14 1.394(4) . ?
C31 C36 1.403(4) . ?
C19 C20 1.387(4) . ?
C25 C26 1.386(4) . ?
C25 C30 1.390(5) . ?
C2 H2A 0.9500 . ?
C2 C3 1.373(5) . ?
C7 C8 1.382(4) . ?
C7 C12 1.374(4) . ?
C16 C17 1.375(4) . ?
C16 C15 1.363(4) . ?
C17 H17 0.9500 . ?
C36 H36 0.9500 . ?
C36 C35 1.389(4) . ?
C23 H23 0.9500 . ?
C23 C22 1.376(5) . ?
C33 H33 0.9500 . ?
C33 C34 1.373(5) . ?
C14 H14 0.9500 . ?
C14 C15 1.396(4) . ?
C34 C35 1.372(4) . ?
C6 H6 0.9500 . ?
C6 C5 1.372(5) . ?
C35 H35 0.9500 . ?
C26 H26 0.9500 . ?
C26 C27 1.384(5) . ?
C15 H15 0.9500 . ?
C8 H8 0.9500 . ?
C8 C9 1.378(5) . ?
C20 H20 0.9500 . ?
C20 C21 1.381(5) . ?
C30 H30 0.9500 . ?
C30 C29 1.376(5) . ?
C29 H29 0.9500 . ?
C29 C28 1.387(6) . ?
C3 H3 0.9500 . ?
C3 C4 1.380(6) . ?
C12 H12 0.9500 . ?
C12 C11 1.377(5) . ?
C5 H5 0.9500 . ?
C5 C4 1.382(6) . ?
C9 H9 0.9500 . ?
C9 C10 1.377(6) . ?
C28 H28 0.9500 . ?
C28 C27 1.379(6) . ?
C27 H27 0.9500 . ?
C22 H22 0.9500 . ?
C22 C21 1.388(6) . ?
C4 H4 0.9500 . ?
C10 H10 0.9500 . ?
C10 C11 1.383(6) . ?
C11 H11 0.9500 . ?
C21 H21 0.9500 . ?

loop_
_geom_torsion_atom_site_label_1
_geom_torsion_atom_site_label_2
_geom_torsion_atom_site_label_3
_geom_torsion_atom_site_label_4
_geom_torsion
_geom_torsion_site_symmetry_1
_geom_torsion_site_symmetry_2
_geom_torsion_site_symmetry_3
_geom_torsion_site_symmetry_4
_geom_torsion_publ_flag
P2 O4 C19 C24 -110.0(3) . . . . ?
P2 O4 C19 C20 73.0(3) . . . . ?
P2 O5 C25 C26 -47.8(4) . . . . ?
P2 O5 C25 C30 135.0(3) . . . . ?
P2 N2 C31 C32 -166.2(2) . . . . ?
P2 N2 C31 C36 14.6(4) . . . . ?
P1 O1 C1 C2 110.4(3) . . . . ?
P1 O1 C1 C6 -72.4(3) . . . . ?
P1 O2 C7 C8 49.4(4) . . . . ?
P1 O2 C7 C12 -133.8(3) . . . . ?
P1 N1 C13 C18 -173.5(2) . . . . ?
P1 N1 C13 C14 6.1(4) . . . . ?
F1 C16 C17 C18 -178.9(3) . . . . ?
F1 C16 C15 C14 178.3(3) . . . . ?
F2 C34 C35 C36 -178.2(3) . . . . ?
O4 P2 O5 C25 -168.9(2) . . . . ?
O4 P2 N2 C31 46.2(3) . . . . ?
O4 C19 C20 C21 177.2(3) . . . . ?
O1 P1 O2 C7 168.7(2) . . . . ?
O1 P1 N1 C13 -55.0(3) . . . . ?
O1 C1 C2 C3 175.7(3) . . . . ?
O1 C1 C6 C5 -176.3(3) . . . . ?
O3 P1 O1 C1 60.7(2) . . . . ?
O3 P1 O2 C7 -70.3(2) . . . . ?
O3 P1 N1 C13 177.4(2) . . . . ?
O5 P2 O4 C19 170.3(2) . . . . ?
O5 P2 N2 C31 -57.0(3) . . . . ?
O5 C25 C26 C27 -176.9(3) . . . . ?
O5 C25 C30 C29 177.0(3) . . . . ?
O2 P1 O1 C1 -176.89(19) . . . . ?
O2 P1 N1 C13 48.2(3) . . . . ?
O2 C7 C8 C9 177.0(3) . . . . ?
O2 C7 C12 C11 -176.4(3) . . . . ?
O6 P2 O4 C19 -67.6(2) . . . . ?
O6 P2 O5 C25 69.2(2) . . . . ?
O6 P2 N2 C31 174.6(3) . . . . ?
N2 P2 O4 C19 58.6(2) . . . . ?
N2 P2 O5 C25 -56.8(2) . . . . ?
N2 C31 C36 C35 -179.4(3) . . . . ?
N1 P1 O1 C1 -65.3(2) . . . . ?
N1 P1 O2 C7 56.2(2) . . . . ?
N1 C13 C14 C15 179.7(3) . . . . ?
C18 C13 C14 C15 -0.7(5) . . . . ?
C1 C2 C3 C4 1.2(5) . . . . ?
C1 C6 C5 C4 -0.1(6) . . . . ?
C24 C19 C20 C21 0.2(5) . . . . ?
C24 C23 C22 C21 0.7(6) . . . . ?
C32 C31 C36 C35 1.4(4) . . . . ?
C32 C33 C34 F2 179.0(3) . . . . ?
C32 C33 C34 C35 -0.6(5) . . . . ?
C13 C18 C17 C16 0.1(4) . . . . ?
C13 C14 C15 C16 1.2(5) . . . . ?
C31 C32 C33 C34 0.2(5) . . . . ?
C31 C36 C35 C34 -1.8(5) . . . . ?
C19 C24 C23 C22 -0.6(5) . . . . ?
C19 C20 C21 C22 -0.2(6) . . . . ?
C25 C26 C27 C28 -0.7(6) . . . . ?
C25 C30 C29 C28 0.8(6) . . . . ?
C2 C1 C6 C5 0.8(5) . . . . ?
C2 C3 C4 C5 -0.6(6) . . . . ?
C7 C8 C9 C10 0.1(6) . . . . ?
C7 C12 C11 C10 -1.6(6) . . . . ?
C17 C18 C13 N1 179.7(3) . . . . ?
C17 C18 C13 C14 0.1(4) . . . . ?
C17 C16 C15 C14 -1.1(5) . . . . ?
C23 C24 C19 O4 -176.8(3) . . . . ?
C23 C24 C19 C20 0.2(4) . . . . ?
C23 C22 C21 C20 -0.2(7) . . . . ?
C33 C32 C31 N2 -179.9(3) . . . . ?
C33 C32 C31 C36 -0.6(5) . . . . ?
C33 C34 C35 C36 1.4(5) . . . . ?
C6 C1 C2 C3 -1.4(5) . . . . ?
C6 C5 C4 C3 0.0(7) . . . . ?
C26 C25 C30 C29 -0.2(5) . . . . ?
C15 C16 C17 C18 0.5(5) . . . . ?
C8 C7 C12 C11 0.3(6) . . . . ?
C8 C9 C10 C11 -1.4(7) . . . . ?
C30 C25 C26 C27 0.2(5) . . . . ?
C30 C29 C28 C27 -1.3(6) . . . . ?
C29 C28 C27 C26 1.2(6) . . . . ?
C12 C7 C8 C9 0.4(5) . . . . ?
C9 C10 C11 C12 2.1(7) . . . . ?

loop_
_twin_individual_id
_twin_individual_mass_fraction_refined
1 0.862(3)
2 0.138(3)

_cod_database_fobs_code 2108940
